data_2217817
loop_
_publ_author_name
'Tafeenko, Viktor A.'
'Aslanov, Leonid A.'
'Khasanov, Mahmud I.'
'Mochalov, Sergei S.'

_publ_section_title 8-Hydroxy-8-phenyl-2,3,7,8-tetrahydro-6<i>H</i>-1,4-dioxino[2,3-<i>f</i>]isoindol-6-one
_journal_coeditor_code RK2073
_journal_issue 3
_journal_name_full 'Acta Crystallographica Section E'
_journal_page_first o548
_journal_paper_doi 10.1107/S1600536808003012
_journal_volume 64
_journal_year 2008
_chemical_formula_iupac 'C16 H13 N O4'
_chemical_formula_moiety 'C16 H13 N O4'
_chemical_formula_sum 'C16 H13 N O4'
_chemical_formula_weight 283.27
_chemical_melting_point 485.5(5)
_chemical_name_systematic
;
8-Hydroxy-8-phenyl-2,3,7,8-tetrahydro-6<i>H</i>-1,4-dioxino[2,3-f]isoindol-6-one
;
_space_group_IT_number 14
_symmetry_cell_setting monoclinic
_symmetry_space_group_name_Hall '-P 2ybc'
_symmetry_space_group_name_H-M 'P 1 21/c 1'
_atom_sites_solution_hydrogens geom
_atom_sites_solution_primary direct
_atom_sites_solution_secondary difmap
_audit_creation_method SHELXL-97
_cell_angle_alpha 90.00
_cell_angle_beta 92.602(10)
_cell_angle_gamma 90.00
_cell_formula_units_Z 4
_cell_length_a 8.6001(17)
_cell_length_b 27.005(5)
_cell_length_c 5.7221(5)
_cell_measurement_reflns_used 25
_cell_measurement_temperature 291(2)
_cell_measurement_theta_max 42
_cell_measurement_theta_min 26
_cell_volume 1327.6(4)
_computing_cell_refinement 'CAD-4 Software (Enraf--Nonius, 1989)'
_computing_data_collection 'CAD-4 Software (Enraf--Nonius, 1989)'
_computing_data_reduction 'XCAD4 (Harms & Wocadlo, 1995)'
_computing_molecular_graphics 'DIAMOND (Brandenburg, 2000)'
_computing_publication_material 'WinGX (Farrugia, 1999)'
_computing_structure_refinement 'SHELXL97 (Sheldrick, 2008)'
_computing_structure_solution 'SHELXS97 (Sheldrick, 2008)'
_diffrn_ambient_temperature 291(2)
_diffrn_measured_fraction_theta_full 0.986
_diffrn_measured_fraction_theta_max 0.986
_diffrn_measurement_device_type 'Enraf--Nonius CAD-4'
_diffrn_measurement_method 'Non-profiled \w'
_diffrn_radiation_monochromator graphite
_diffrn_radiation_source 'fine-focus sealed tube'
_diffrn_radiation_type CuK\a
_diffrn_radiation_wavelength 1.54184
_diffrn_reflns_av_R_equivalents 0.0245
_diffrn_reflns_av_sigmaI/netI 0.0363
_diffrn_reflns_limit_h_max 10
_diffrn_reflns_limit_h_min -10
_diffrn_reflns_limit_k_max 32
_diffrn_reflns_limit_k_min 0
_diffrn_reflns_limit_l_max 7
_diffrn_reflns_limit_l_min 0
_diffrn_reflns_number 2892
_diffrn_reflns_theta_full 73.89
_diffrn_reflns_theta_max 73.89
_diffrn_reflns_theta_min 3.27
_diffrn_standards_decay_% 0
_diffrn_standards_interval_time 120
_diffrn_standards_number 2
_exptl_absorpt_coefficient_mu 0.854
_exptl_absorpt_correction_type none
_exptl_crystal_colour colorless
_exptl_crystal_density_diffrn 1.417
_exptl_crystal_density_method 'not measured'
_exptl_crystal_description prism
_exptl_crystal_F_000 592
_exptl_crystal_size_max 0.08
_exptl_crystal_size_mid 0.06
_exptl_crystal_size_min 0.04
_refine_diff_density_max 0.234
_refine_diff_density_min -0.244
_refine_ls_extinction_coef 0.0051(6)
_refine_ls_extinction_expression Fc^*^=kFc[1+0.001xFc^2^\l^3^/sin(2\q)]^-1/4^
_refine_ls_extinction_method 'SHELXL97 (Sheldrick, 2008)'
_refine_ls_goodness_of_fit_ref 1.051
_refine_ls_hydrogen_treatment constr
_refine_ls_matrix_type full
_refine_ls_number_parameters 192
_refine_ls_number_reflns 2653
_refine_ls_number_restraints 0
_refine_ls_restrained_S_all 1.051
_refine_ls_R_factor_all 0.0883
_refine_ls_R_factor_gt 0.0536
_refine_ls_shift/su_max 0.000
_refine_ls_shift/su_mean 0.000
_refine_ls_structure_factor_coef Fsqd
_refine_ls_weighting_details 'calc w=1/[\s^2^(Fo^2^)+(0.061P)^2^+0.4104P] where P=(Fo^2^+2Fc^2^)/3'
_refine_ls_weighting_scheme calc
_refine_ls_wR_factor_gt 0.1298
_refine_ls_wR_factor_ref 0.1469
_reflns_number_gt 1784
_reflns_number_total 2653
_reflns_threshold_expression I>2\s(I)
_cod_data_source_file rk2073.cif
_cod_data_source_block I
_cod_depositor_comments
;
The following automatic conversions were performed:

'_chemical_melting_point' value '485--486' was changed to '485.5(5)'
- the average value was taken and precision was estimated.

Automatic conversion script
Id: cif_fix_values 1646 2011-03-28 12:23:43Z adriana 

The following automatic conversions were performed:

'_chemical_melting_point' value '485--486' was changed to '485.5(5)'
- the average value was taken and precision was estimated.

Automatic conversion script
Id: cif_fix_values 1715 2011-07-08 13:25:40Z adriana 
;
_cod_original_sg_symbol_H-M 'P 21/c'
_cod_database_code 2217817
_cod_database_fobs_code 2217817

loop_
_symmetry_equiv_pos_as_xyz
'x, y, z'
'-x, y+1/2, -z+1/2'
'-x, -y, -z'
'x, -y-1/2, z-1/2'

loop_
_atom_site_type_symbol
_atom_site_label
_atom_site_fract_x
_atom_site_fract_y
_atom_site_fract_z
_atom_site_U_iso_or_equiv
_atom_site_adp_type
_atom_site_calc_flag
_atom_site_refinement_flags
_atom_site_occupancy
O O1 0.3338(2) 0.50617(7) 1.1457(3) 0.0654(5) Uani d . 1
O O2 0.3093(2) 0.70474(6) 0.9980(3) 0.0549(5) Uani d . 1
H H2 0.2370 0.6906 1.0585 0.082 Uiso calc R 1
O O3 0.1250(2) 0.65694(7) 0.3005(3) 0.0568(5) Uani d . 1
O O4 0.1351(3) 0.48070(7) 0.7532(4) 0.0737(6) Uani d . 1
N N7 0.2877(2) 0.68919(8) 0.5922(3) 0.0498(5) Uani d . 1
H H7 0.2972 0.7182 0.5321 0.060 Uiso calc R 1
C C2 0.2445(4) 0.46150(12) 1.1374(6) 0.0810(10) Uani d . 1
H H2A 0.1463 0.4671 1.2100 0.097 Uiso calc R 1
H H2B 0.3003 0.4360 1.2259 0.097 Uiso calc R 1
C C3 0.2138(5) 0.44427(12) 0.8942(7) 0.0878(11) Uani d . 1
H H3A 0.3117 0.4361 0.8260 0.105 Uiso calc R 1
H H3B 0.1510 0.4144 0.8956 0.105 Uiso calc R 1
C C5 0.1581(3) 0.56216(9) 0.6119(4) 0.0536(6) Uani d . 1
H H5 0.0937 0.5541 0.4826 0.064 Uiso calc R 1
C C6 0.2011(3) 0.65333(9) 0.4881(4) 0.0467(6) Uani d . 1
C C8 0.3642(3) 0.67510(9) 0.8154(4) 0.0455(6) Uani d . 1
C C9 0.3521(3) 0.58711(9) 1.0021(4) 0.0498(6) Uani d . 1
H H9 0.4163 0.5955 1.1313 0.060 Uiso calc R 1
C C10 0.2183(3) 0.60935(9) 0.6404(4) 0.0467(6) Uani d . 1
C C11 0.3138(3) 0.62151(9) 0.8321(4) 0.0446(5) Uani d . 1
C C12 0.1965(3) 0.52745(10) 0.7811(5) 0.0542(6) Uani d . 1
C C13 0.2925(3) 0.53960(9) 0.9759(4) 0.0510(6) Uani d . 1
C C14 0.5399(3) 0.68000(9) 0.8127(4) 0.0458(6) Uani d . 1
C C15 0.6197(3) 0.66247(10) 0.6231(4) 0.0555(6) Uani d . 1
H H15 0.5636 0.6499 0.4937 0.067 Uiso calc R 1
C C16 0.7790(3) 0.66338(11) 0.6228(5) 0.0645(7) Uani d . 1
H H16 0.8301 0.6514 0.4946 0.077 Uiso calc R 1
C C17 0.8631(4) 0.68214(12) 0.8136(5) 0.0683(8) Uani d . 1
H H17 0.9712 0.6829 0.8143 0.082 Uiso calc R 1
C C18 0.7876(3) 0.69959(11) 1.0011(5) 0.0678(8) Uani d . 1
H H18 0.8449 0.7121 1.1297 0.081 Uiso calc R 1
C C19 0.6268(3) 0.69889(10) 1.0022(4) 0.0561(7) Uani d . 1
H H19 0.5767 0.7112 1.1307 0.067 Uiso calc R 1

loop_
_atom_site_aniso_label
_atom_site_aniso_U_11
_atom_site_aniso_U_22
_atom_site_aniso_U_33
_atom_site_aniso_U_12
_atom_site_aniso_U_13
_atom_site_aniso_U_23
O1 0.0765(13) 0.0525(11) 0.0666(12) -0.0020(9) -0.0039(10) 0.0182(9)
O2 0.0654(12) 0.0516(10) 0.0488(10) -0.0046(8) 0.0138(8) -0.0083(8)
O3 0.0575(11) 0.0718(12) 0.0406(9) -0.0020(9) -0.0038(8) 0.0054(8)
O4 0.0847(15) 0.0480(11) 0.0870(15) -0.0136(10) -0.0131(12) 0.0040(10)
N7 0.0603(13) 0.0463(11) 0.0421(10) -0.0032(9) -0.0049(9) 0.0071(9)
C2 0.097(3) 0.0529(18) 0.093(2) -0.0106(16) 0.0003(19) 0.0230(17)
C3 0.107(3) 0.0513(18) 0.104(3) -0.0006(18) -0.011(2) 0.0065(18)
C5 0.0578(15) 0.0547(15) 0.0480(13) -0.0073(12) -0.0020(11) -0.0051(12)
C6 0.0464(13) 0.0567(15) 0.0371(11) 0.0029(11) 0.0021(10) 0.0008(10)
C8 0.0575(14) 0.0446(13) 0.0343(11) -0.0017(11) -0.0001(10) -0.0005(9)
C9 0.0564(14) 0.0511(14) 0.0417(12) -0.0030(11) -0.0005(10) 0.0034(11)
C10 0.0512(13) 0.0500(14) 0.0388(11) -0.0035(11) 0.0017(10) -0.0004(10)
C11 0.0505(13) 0.0459(13) 0.0373(12) -0.0014(10) 0.0022(10) 0.0010(10)
C12 0.0608(16) 0.0454(14) 0.0565(15) -0.0078(12) 0.0027(12) -0.0041(12)
C13 0.0556(14) 0.0469(14) 0.0506(13) -0.0001(11) 0.0042(11) 0.0074(11)
C14 0.0567(14) 0.0436(13) 0.0370(11) -0.0025(11) 0.0011(10) 0.0021(10)
C15 0.0610(16) 0.0649(17) 0.0407(12) -0.0025(13) 0.0027(11) -0.0039(12)
C16 0.0606(16) 0.074(2) 0.0594(17) 0.0007(14) 0.0109(13) -0.0030(15)
C17 0.0570(16) 0.076(2) 0.0716(19) -0.0002(14) 0.0011(14) 0.0022(16)
C18 0.0635(18) 0.076(2) 0.0624(17) -0.0039(15) -0.0152(14) -0.0050(15)
C19 0.0672(17) 0.0599(16) 0.0404(12) 0.0001(13) -0.0040(11) -0.0032(11)

loop_
_atom_type_symbol
_atom_type_description
_atom_type_scat_dispersion_real
_atom_type_scat_dispersion_imag
_atom_type_scat_source
C C 0.0181 0.0091 'International Tables Vol C Tables 4.2.6.8 and 6.1.1.4'
H H 0.0000 0.0000 'International Tables Vol C Tables 4.2.6.8 and 6.1.1.4'
N N 0.0311 0.0180 'International Tables Vol C Tables 4.2.6.8 and 6.1.1.4'
O O 0.0492 0.0322 'International Tables Vol C Tables 4.2.6.8 and 6.1.1.4'

loop_
_geom_angle_atom_site_label_1
_geom_angle_atom_site_label_2
_geom_angle_atom_site_label_3
_geom_angle
C13 O1 C2 114.4(2)
C8 O2 H2 109.5
C12 O4 C3 113.5(2)
C6 N7 C8 114.7(2)
C6 N7 H7 122.6
C8 N7 H7 122.6
O1 C2 C3 111.7(3)
O1 C2 H2A 109.3
C3 C2 H2A 109.3
O1 C2 H2B 109.3
C3 C2 H2B 109.3
H2A C2 H2B 107.9
O4 C3 C2 112.1(3)
O4 C3 H3A 109.2
C2 C3 H3A 109.2
O4 C3 H3B 109.2
C2 C3 H3B 109.2
H3A C3 H3B 107.9
C12 C5 C10 117.9(2)
C12 C5 H5 121.0
C10 C5 H5 121.0
O3 C6 N7 126.1(2)
O3 C6 C10 127.7(2)
N7 C6 C10 106.23(19)
O2 C8 N7 110.3(2)
O2 C8 C11 112.82(19)
N7 C8 C11 100.69(18)
O2 C8 C14 108.89(19)
N7 C8 C14 112.20(19)
C11 C8 C14 111.8(2)
C11 C9 C13 118.2(2)
C11 C9 H9 120.9
C13 C9 H9 120.9
C11 C10 C5 121.3(2)
C11 C10 C6 108.5(2)
C5 C10 C6 130.2(2)
C9 C11 C10 121.1(2)
C9 C11 C8 129.1(2)
C10 C11 C8 109.8(2)
O4 C12 C5 117.7(2)
O4 C12 C13 121.2(2)
C5 C12 C13 121.0(2)
O1 C13 C9 116.9(2)
O1 C13 C12 122.7(2)
C9 C13 C12 120.4(2)
C19 C14 C15 117.8(2)
C19 C14 C8 121.7(2)
C15 C14 C8 120.3(2)
C16 C15 C14 121.5(3)
C16 C15 H15 119.2
C14 C15 H15 119.2
C15 C16 C17 119.6(3)
C15 C16 H16 120.2
C17 C16 H16 120.2
C18 C17 C16 119.9(3)
C18 C17 H17 120.0
C16 C17 H17 120.0
C17 C18 C19 120.7(3)
C17 C18 H18 119.7
C19 C18 H18 119.7
C18 C19 C14 120.4(3)
C18 C19 H19 119.8
C14 C19 H19 119.8

loop_
_geom_bond_atom_site_label_1
_geom_bond_atom_site_label_2
_geom_bond_distance
O1 C13 1.362(3)
O1 C2 1.430(4)
O2 C8 1.415(3)
O2 H2 0.8200
O3 C6 1.236(3)
O4 C12 1.375(3)
O4 C3 1.424(4)
N7 C6 1.344(3)
N7 C8 1.460(3)
N7 H7 0.8600
C2 C3 1.480(5)
C2 H2A 0.9700
C2 H2B 0.9700
C3 H3A 0.9700
C3 H3B 0.9700
C5 C12 1.376(4)
C5 C10 1.382(3)
C5 H5 0.9300
C6 C10 1.477(3)
C8 C11 1.515(3)
C8 C14 1.518(3)
C9 C11 1.374(3)
C9 C13 1.387(3)
C9 H9 0.9300
C10 C11 1.380(3)
C12 C13 1.396(3)
C14 C19 1.386(3)
C14 C15 1.393(3)
C15 C16 1.370(4)
C15 H15 0.9300
C16 C17 1.378(4)
C16 H16 0.9300
C17 C18 1.363(4)
C17 H17 0.9300
C18 C19 1.384(4)
C18 H18 0.9300
C19 H19 0.9300

loop_
_geom_hbond_atom_site_label_D
_geom_hbond_atom_site_label_H
_geom_hbond_atom_site_label_A
_geom_hbond_site_symmetry_A
_geom_hbond_distance_DH
_geom_hbond_distance_HA
_geom_hbond_distance_DA
_geom_hbond_angle_DHA
O2 H2 O3 1_556 0.82 1.95 2.725(3) 158.0
N7 H7 O2 4_575 0.86 2.09 2.922(3) 161.4
C5 H5 O4 3_566 0.93 2.52 3.404(3) 159.5
C19 H19 O2 . 0.93 2.40 2.734(4) 101.3

loop_
_geom_torsion_atom_site_label_1
_geom_torsion_atom_site_label_2
_geom_torsion_atom_site_label_3
_geom_torsion_atom_site_label_4
_geom_torsion
C13 O1 C2 C3 40.4(4)
C12 O4 C3 C2 45.2(4)
O1 C2 C3 O4 -57.6(4)
C8 N7 C6 O3 179.2(2)
C8 N7 C6 C10 -1.7(3)
C6 N7 C8 O2 -117.5(2)
C6 N7 C8 C11 1.8(3)
C6 N7 C8 C14 120.9(2)
C12 C5 C10 C11 -0.1(4)
C12 C5 C10 C6 178.4(3)
O3 C6 C10 C11 179.9(2)
N7 C6 C10 C11 0.8(3)
O3 C6 C10 C5 1.3(4)
N7 C6 C10 C5 -177.8(3)
C13 C9 C11 C10 0.2(4)
C13 C9 C11 C8 -178.9(2)
C5 C10 C11 C9 -0.2(4)
C6 C10 C11 C9 -178.9(2)
C5 C10 C11 C8 179.0(2)
C6 C10 C11 C8 0.3(3)
O2 C8 C11 C9 -64.5(3)
N7 C8 C11 C9 178.0(2)
C14 C8 C11 C9 58.6(3)
O2 C8 C11 C10 116.3(2)
N7 C8 C11 C10 -1.2(3)
C14 C8 C11 C10 -120.5(2)
C3 O4 C12 C5 162.9(3)
C3 O4 C12 C13 -18.1(4)
C10 C5 C12 O4 179.4(2)
C10 C5 C12 C13 0.3(4)
C2 O1 C13 C9 167.3(3)
C2 O1 C13 C12 -13.5(4)
C11 C9 C13 O1 179.3(2)
C11 C9 C13 C12 0.1(4)
O4 C12 C13 O1 1.5(4)
C5 C12 C13 O1 -179.5(2)
O4 C12 C13 C9 -179.3(2)
C5 C12 C13 C9 -0.4(4)
O2 C8 C14 C19 16.7(3)
N7 C8 C14 C19 139.1(2)
C11 C8 C14 C19 -108.6(3)
O2 C8 C14 C15 -167.4(2)
N7 C8 C14 C15 -45.1(3)
C11 C8 C14 C15 67.2(3)
C19 C14 C15 C16 0.5(4)
C8 C14 C15 C16 -175.6(2)
C14 C15 C16 C17 -0.2(4)
C15 C16 C17 C18 0.1(5)
C16 C17 C18 C19 -0.3(5)
C17 C18 C19 C14 0.5(5)
C15 C14 C19 C18 -0.6(4)
C8 C14 C19 C18 175.3(2)

loop_
_cod_related_entry_id
_cod_related_entry_database
_cod_related_entry_code
1 ChemSpider 21118789
